data_7206725
loop_
_publ_author_name
'Nazarenko, Alexander Y.'
'Nemykin, Victor N.'

_publ_section_title
;
 Crystal data behind efficient cesium recognition: triphenylcyanoborates
 of potassium, rubidium, and cesium
;
_journal_issue 21
_journal_name_full CrystEngComm
_journal_page_first 6352
_journal_paper_doi 10.1039/c1ce05723e
_journal_volume 13
_journal_year 2011
_chemical_formula_moiety 'C38 H30 B2 Cs N2, CH4O, Cs'
_chemical_formula_sum 'C39 H34 B2 Cs2 N2 O'
_chemical_formula_weight 834.12
_chemical_name_systematic
;
cesium triphenylcyanoborate
;
_space_group_IT_number 15
_symmetry_cell_setting monoclinic
_symmetry_space_group_name_Hall '-C 2yc'
_symmetry_space_group_name_H-M 'C 1 2/c 1'
_atom_sites_solution_hydrogens geom
_atom_sites_solution_primary direct
_atom_sites_solution_secondary difmap
_audit_creation_method SHELXL-97
_cell_angle_alpha 90.00
_cell_angle_beta 106.36(3)
_cell_angle_gamma 90.00
_cell_formula_units_Z 4
_cell_length_a 23.317(5)
_cell_length_b 18.586(4)
_cell_length_c 9.2090(18)
_cell_measurement_reflns_used 24
_cell_measurement_temperature 292(2)
_cell_measurement_theta_max 13
_cell_measurement_theta_min 12
_cell_volume 3829.3(15)
_computing_structure_refinement 'SHELXL-97 (Sheldrick, 1997)'
_computing_structure_solution 'SHELXS-97 (Sheldrick, 1990)'
_diffrn_ambient_temperature 292(2)
_diffrn_measured_fraction_theta_full 0.998
_diffrn_measured_fraction_theta_max 0.998
_diffrn_radiation_monochromator graphite
_diffrn_radiation_source 'fine-focus sealed tube'
_diffrn_radiation_type MoK\a
_diffrn_radiation_wavelength 0.71073
_diffrn_reflns_av_R_equivalents 0.04
_diffrn_reflns_av_sigmaI/netI 0.0247
_diffrn_reflns_limit_h_max 27
_diffrn_reflns_limit_h_min 0
_diffrn_reflns_limit_k_max 22
_diffrn_reflns_limit_k_min -22
_diffrn_reflns_limit_l_max 10
_diffrn_reflns_limit_l_min -11
_diffrn_reflns_number 3452
_diffrn_reflns_theta_full 25.25
_diffrn_reflns_theta_max 25.25
_diffrn_reflns_theta_min 2.85
_exptl_absorpt_coefficient_mu 1.934
_exptl_absorpt_correction_T_max 0.76
_exptl_absorpt_correction_T_min 0.7
_exptl_absorpt_correction_type psi-scan
_exptl_crystal_colour colourless
_exptl_crystal_density_diffrn 1.447
_exptl_crystal_density_method 'not measured'
_exptl_crystal_description prism
_exptl_crystal_F_000 1640
_exptl_crystal_size_max 0.2
_exptl_crystal_size_mid 0.15
_exptl_crystal_size_min 0.15
_refine_diff_density_max 0.697
_refine_diff_density_min -1.102
_refine_diff_density_rms 0.070
_refine_ls_extinction_coef 0.00052(13)
_refine_ls_extinction_expression Fc^*^=kFc[1+0.001xFc^2^\l^3^/sin(2\q)]^-1/4^
_refine_ls_extinction_method SHELXL
_refine_ls_goodness_of_fit_ref 1.061
_refine_ls_hydrogen_treatment noref
_refine_ls_matrix_type full
_refine_ls_number_parameters 220
_refine_ls_number_reflns 3452
_refine_ls_number_restraints 1
_refine_ls_restrained_S_all 1.061
_refine_ls_R_factor_all 0.0486
_refine_ls_R_factor_gt 0.0360
_refine_ls_shift/su_max 0.000
_refine_ls_shift/su_mean 0.000
_refine_ls_structure_factor_coef Fsqd
_refine_ls_weighting_details 'calc w=1/[\s^2^(Fo^2^)+(0.0550P)^2^+1.5987P] where P=(Fo^2^+2Fc^2^)/3'
_refine_ls_weighting_scheme calc
_refine_ls_wR_factor_gt 0.0895
_refine_ls_wR_factor_ref 0.0946
_reflns_number_gt 2868
_reflns_number_total 3452
_reflns_threshold_expression >2sigma(I)
_cod_data_source_file c1ce05723e.txt
_cod_data_source_block cs
_cod_original_cell_volume 3829.3(14)
_cod_original_sg_symbol_H-M C2/c
_cod_database_code 7206725

loop_
_symmetry_equiv_pos_as_xyz
'x, y, z'
'-x, y, -z+1/2'
'x+1/2, y+1/2, z'
'-x+1/2, y+1/2, -z+1/2'
'-x, -y, -z'
'x, -y, z-1/2'
'-x+1/2, -y+1/2, -z'
'x+1/2, -y+1/2, z-1/2'

loop_
_atom_site_label
_atom_site_type_symbol
_atom_site_fract_x
_atom_site_fract_y
_atom_site_fract_z
_atom_site_U_iso_or_equiv
_atom_site_adp_type
_atom_site_occupancy
_atom_site_symmetry_multiplicity
_atom_site_calc_flag
_atom_site_refinement_flags
_atom_site_disorder_group
Cs1 Cs 0.0000 0.446878(16) 0.2500 0.05802(15) Uani 1 2 d S .
N1 N 0.04494(17) 0.4186(2) 0.6181(4) 0.0808(10) Uani 1 1 d . .
C1 C 0.08346(18) 0.3830(2) 0.6092(4) 0.0598(9) Uani 1 1 d . .
C11 C 0.13019(16) 0.33582(18) 0.4052(4) 0.0559(8) Uani 1 1 d . .
C12 C 0.15546(19) 0.3899(2) 0.3402(4) 0.0713(10) Uani 1 1 d . .
H12A H 0.1802 0.4234 0.4027 0.086 Uiso 1 1 calc R .
C13 C 0.1451(2) 0.3958(3) 0.1841(5) 0.0853(13) Uani 1 1 d . .
H13A H 0.1627 0.4331 0.1447 0.102 Uiso 1 1 calc R .
C14 C 0.1096(2) 0.3480(3) 0.0893(5) 0.0870(13) Uani 1 1 d . .
H14A H 0.1032 0.3517 -0.0148 0.104 Uiso 1 1 calc R .
C15 C 0.0834(2) 0.2938(3) 0.1495(5) 0.0883(14) Uani 1 1 d . .
H15A H 0.0586 0.2608 0.0856 0.106 Uiso 1 1 calc R .
C16 C 0.0936(2) 0.2880(2) 0.3050(5) 0.0724(11) Uani 1 1 d . .
H16A H 0.0753 0.2509 0.3432 0.087 Uiso 1 1 calc R .
C21 C 0.19999(16) 0.36914(19) 0.6900(4) 0.0589(8) Uani 1 1 d . .
C22 C 0.25349(19) 0.3515(3) 0.6633(5) 0.0838(13) Uani 1 1 d . .
H22A H 0.2532 0.3205 0.5837 0.101 Uiso 1 1 calc R .
C23 C 0.3082(2) 0.3782(3) 0.7513(6) 0.0959(15) Uani 1 1 d . .
H23A H 0.3433 0.3648 0.7295 0.115 Uiso 1 1 calc R .
C24 C 0.3107(2) 0.4235(3) 0.8676(6) 0.0920(14) Uani 1 1 d . .
H24A H 0.3472 0.4416 0.9257 0.110 Uiso 1 1 calc R .
C25 C 0.2587(2) 0.4423(2) 0.8984(5) 0.0824(12) Uani 1 1 d . .
H25A H 0.2597 0.4729 0.9789 0.099 Uiso 1 1 calc R .
C26 C 0.20451(18) 0.4158(2) 0.8101(4) 0.0634(9) Uani 1 1 d . .
H26A H 0.1697 0.4300 0.8324 0.076 Uiso 1 1 calc R .
C31 C 0.13040(17) 0.2526(2) 0.6463(4) 0.0591(9) Uani 1 1 d . .
C32 C 0.1683(2) 0.1983(2) 0.6271(6) 0.0891(14) Uani 1 1 d . .
H32A H 0.1974 0.2098 0.5795 0.107 Uiso 1 1 calc R .
C33 C 0.1657(3) 0.1287(3) 0.6740(6) 0.1011(16) Uani 1 1 d . .
H33A H 0.1919 0.0944 0.6560 0.121 Uiso 1 1 calc R .
C34 C 0.1254(3) 0.1100(3) 0.7455(6) 0.1037(17) Uani 1 1 d . .
H34A H 0.1234 0.0629 0.7774 0.124 Uiso 1 1 calc R .
C35 C 0.0868(3) 0.1614(3) 0.7715(6) 0.1040(17) Uani 1 1 d . .
H35A H 0.0590 0.1489 0.8224 0.125 Uiso 1 1 calc R .
C36 C 0.08911(19) 0.2323(2) 0.7220(5) 0.0734(11) Uani 1 1 d . .
H36A H 0.0627 0.2663 0.7401 0.088 Uiso 1 1 calc R .
B1 B 0.13750(19) 0.3339(2) 0.5883(4) 0.0560(9) Uani 1 1 d . .
Cs2 Cs 0.2500 0.2500 0.0000 0.1115(2) Uani 1 2 d S .
O1 O 0.024(2) 0.058(2) 0.324(6) 0.39(3) Uani 0.50 1 d PD 1
H2M H 0.0483 0.0488 0.4060 0.506 Uiso 0.50 1 calc PR 1
C99 C 0.010(2) 0.078(3) 0.159(7) 0.262(19) Uani 0.50 1 d PD 1
H99A H 0.0009 0.1249 0.1147 0.314 Uiso 0.50 1 calc PR 1
H99C H 0.0243 0.0478 0.0922 0.314 Uiso 0.50 1 calc PR 1
H99D H 0.0406 0.0824 0.2540 0.314 Uiso 0.50 1 calc PR 1

loop_
_atom_site_aniso_label
_atom_site_aniso_U_11
_atom_site_aniso_U_22
_atom_site_aniso_U_33
_atom_site_aniso_U_23
_atom_site_aniso_U_13
_atom_site_aniso_U_12
Cs1 0.0693(2) 0.0522(2) 0.0580(2) 0.000 0.02694(15) 0.000
N1 0.088(2) 0.086(2) 0.076(2) -0.0028(19) 0.0365(19) 0.033(2)
C1 0.073(2) 0.063(2) 0.0468(18) -0.0030(16) 0.0231(17) 0.0089(19)
C11 0.066(2) 0.0538(19) 0.0561(19) -0.0059(15) 0.0302(16) 0.0050(16)
C12 0.079(3) 0.077(3) 0.064(2) -0.004(2) 0.030(2) -0.009(2)
C13 0.105(3) 0.099(3) 0.066(2) 0.008(3) 0.046(2) -0.007(3)
C14 0.118(4) 0.097(3) 0.057(2) -0.002(2) 0.041(2) 0.010(3)
C15 0.121(4) 0.079(3) 0.065(3) -0.020(2) 0.027(3) -0.006(3)
C16 0.101(3) 0.055(2) 0.068(2) -0.0062(18) 0.036(2) -0.001(2)
C21 0.069(2) 0.054(2) 0.059(2) 0.0067(16) 0.0276(17) 0.0083(17)
C22 0.073(3) 0.104(3) 0.084(3) -0.011(3) 0.039(2) 0.008(3)
C23 0.069(3) 0.118(4) 0.104(4) 0.001(3) 0.030(3) 0.004(3)
C24 0.073(3) 0.093(3) 0.102(4) 0.011(3) 0.009(3) -0.003(3)
C25 0.096(3) 0.065(3) 0.076(3) -0.002(2) 0.008(2) 0.004(2)
C26 0.073(2) 0.0512(19) 0.067(2) 0.0010(17) 0.0223(19) 0.0096(18)
C31 0.069(2) 0.059(2) 0.054(2) -0.0025(15) 0.0255(17) 0.0044(17)
C32 0.114(4) 0.063(3) 0.109(4) 0.008(2) 0.062(3) 0.020(3)
C33 0.133(5) 0.061(3) 0.118(4) 0.007(3) 0.049(4) 0.023(3)
C34 0.135(5) 0.064(3) 0.105(4) 0.013(3) 0.020(4) -0.003(3)
C35 0.113(4) 0.099(4) 0.111(4) 0.021(3) 0.048(3) -0.025(3)
C36 0.071(2) 0.073(3) 0.083(3) 0.005(2) 0.033(2) -0.004(2)
B1 0.064(2) 0.057(2) 0.056(2) -0.0013(18) 0.0318(19) 0.0091(18)
Cs2 0.1424(5) 0.0797(3) 0.0948(4) 0.0315(2) 0.0047(3) 0.0170(3)
O1 0.41(8) 0.41(5) 0.40(7) -0.15(5) 0.18(6) -0.03(4)
C99 0.21(3) 0.27(4) 0.28(5) -0.01(4) 0.03(3) -0.07(3)

loop_
_atom_type_symbol
_atom_type_description
_atom_type_scat_dispersion_real
_atom_type_scat_dispersion_imag
_atom_type_scat_source
C C 0.0033 0.0016 'International Tables Vol C Tables 4.2.6.8 and 6.1.1.4'
H H 0.0000 0.0000 'International Tables Vol C Tables 4.2.6.8 and 6.1.1.4'
B B 0.0013 0.0007 'International Tables Vol C Tables 4.2.6.8 and 6.1.1.4'
Cs Cs -0.3680 2.1192 'International Tables Vol C Tables 4.2.6.8 and 6.1.1.4'
N N 0.0061 0.0033 'International Tables Vol C Tables 4.2.6.8 and 6.1.1.4'
O O 0.0106 0.0060 'International Tables Vol C Tables 4.2.6.8 and 6.1.1.4'

loop_
_geom_angle_atom_site_label_1
_geom_angle_atom_site_label_2
_geom_angle_atom_site_label_3
_geom_angle
_geom_angle_site_symmetry_1
N1 C1 B1 177.2(4) .
C12 C11 C16 115.8(3) .
C12 C11 B1 121.7(3) .
C16 C11 B1 122.3(3) .
C11 C12 C13 122.2(4) .
C11 C12 H12A 118.9 .
C13 C12 H12A 118.9 .
C14 C13 C12 120.8(4) .
C14 C13 H13A 119.6 .
C12 C13 H13A 119.6 .
C13 C14 C15 118.8(4) .
C13 C14 H14A 120.6 .
C15 C14 H14A 120.6 .
C14 C15 C16 120.5(4) .
C14 C15 H15A 119.8 .
C16 C15 H15A 119.8 .
C11 C16 C15 122.1(4) .
C11 C16 H16A 119.0 .
C15 C16 H16A 119.0 .
C22 C21 C26 115.0(4) .
C22 C21 B1 120.6(3) .
C26 C21 B1 124.4(3) .
C21 C22 C23 122.4(4) .
C21 C22 H22A 118.8 .
C23 C22 H22A 118.8 .
C24 C23 C22 120.8(5) .
C24 C23 H23A 119.6 .
C22 C23 H23A 119.6 .
C23 C24 C25 118.7(5) .
C23 C24 H24A 120.6 .
C25 C24 H24A 120.6 .
C24 C25 C26 120.3(5) .
C24 C25 H25A 119.9 .
C26 C25 H25A 119.9 .
C25 C26 C21 122.8(4) .
C25 C26 H26A 118.6 .
C21 C26 H26A 118.6 .
C32 C31 C36 115.0(4) .
C32 C31 B1 120.5(3) .
C36 C31 B1 124.5(3) .
C33 C32 C31 124.1(5) .
C33 C32 H32A 118.0 .
C31 C32 H32A 118.0 .
C34 C33 C32 120.0(5) .
C34 C33 H33A 120.0 .
C32 C33 H33A 120.0 .
C33 C34 C35 119.4(5) .
C33 C34 H34A 120.3 .
C35 C34 H34A 120.3 .
C34 C35 C36 120.5(5) .
C34 C35 H35A 119.7 .
C36 C35 H35A 119.7 .
C31 C36 C35 121.0(4) .
C31 C36 H36A 119.5 .
C35 C36 H36A 119.5 .
C1 B1 C31 109.4(3) .
C1 B1 C21 107.8(3) .
C31 B1 C21 110.0(3) .
C1 B1 C11 104.5(3) .
C31 B1 C11 111.4(3) .
C21 B1 C11 113.4(3) .
C99 O1 C99 96(8) 2
C99 O1 H2M 109.5 2
O1 C99 H99A 109.5 2
O1 C99 H99C 109.5 2
H99A C99 H99C 109.5 .
O1 C99 H99D 109.5 2
H99A C99 H99D 109.5 .
H99C C99 H99D 109.5 .

loop_
_geom_bond_atom_site_label_1
_geom_bond_atom_site_label_2
_geom_bond_distance
_geom_bond_site_symmetry_2
N1 C1 1.137(5) .
C1 B1 1.611(5) .
C11 C12 1.384(5) .
C11 C16 1.388(5) .
C11 B1 1.647(5) .
C12 C13 1.393(6) .
C12 H12A 0.9300 .
C13 C14 1.353(7) .
C13 H13A 0.9300 .
C14 C15 1.374(6) .
C14 H14A 0.9300 .
C15 C16 1.388(6) .
C15 H15A 0.9300 .
C16 H16A 0.9300 .
C21 C22 1.378(5) .
C21 C26 1.386(5) .
C21 B1 1.631(6) .
C22 C23 1.396(7) .
C22 H22A 0.9300 .
C23 C24 1.350(7) .
C23 H23A 0.9300 .
C24 C25 1.366(7) .
C24 H24A 0.9300 .
C25 C26 1.386(6) .
C25 H25A 0.9300 .
C26 H26A 0.9300 .
C31 C32 1.385(5) .
C31 C36 1.391(5) .
C31 B1 1.626(5) .
C32 C33 1.371(7) .
C32 H32A 0.9300 .
C33 C34 1.335(8) .
C33 H33A 0.9300 .
C34 C35 1.378(8) .
C34 H34A 0.9300 .
C35 C36 1.400(6) .
C35 H35A 0.9300 .
C36 H36A 0.9300 .
O1 C99 1.510(19) .
O1 H2M 0.8200 .
C99 O1 0.93(5) 2
C99 H99A 0.9600 .
C99 H99C 0.9600 .
C99 H99D 0.9600 .

loop_
_geom_torsion_atom_site_label_1
_geom_torsion_atom_site_label_2
_geom_torsion_atom_site_label_3
_geom_torsion_atom_site_label_4
_geom_torsion
C16 C11 C12 C13 -0.3(6)
B1 C11 C12 C13 -174.0(4)
C11 C12 C13 C14 -0.3(7)
C12 C13 C14 C15 0.8(8)
C13 C14 C15 C16 -0.6(7)
C12 C11 C16 C15 0.5(6)
B1 C11 C16 C15 174.1(4)
C14 C15 C16 C11 0.0(7)
C26 C21 C22 C23 0.4(7)
B1 C21 C22 C23 -177.5(4)
C21 C22 C23 C24 -0.2(8)
C22 C23 C24 C25 0.4(8)
C23 C24 C25 C26 -0.8(7)
C24 C25 C26 C21 1.0(6)
C22 C21 C26 C25 -0.8(6)
B1 C21 C26 C25 177.1(4)
C36 C31 C32 C33 1.8(7)
B1 C31 C32 C33 179.4(5)
C31 C32 C33 C34 -1.3(9)
C32 C33 C34 C35 -0.1(9)
C33 C34 C35 C36 0.8(9)
C32 C31 C36 C35 -1.0(7)
B1 C31 C36 C35 -178.4(4)
C34 C35 C36 C31 -0.3(8)
C32 C31 B1 C1 174.0(4)
C36 C31 B1 C1 -8.6(5)
C32 C31 B1 C21 -67.7(5)
C36 C31 B1 C21 109.6(4)
C32 C31 B1 C11 58.9(5)
C36 C31 B1 C11 -123.7(4)
C22 C21 B1 C1 -161.9(4)
C26 C21 B1 C1 20.4(5)
C22 C21 B1 C31 78.9(4)
C26 C21 B1 C31 -98.8(4)
C22 C21 B1 C11 -46.7(5)
C26 C21 B1 C11 135.6(4)
C12 C11 B1 C1 86.6(4)
C16 C11 B1 C1 -86.7(4)
C12 C11 B1 C31 -155.4(4)
C16 C11 B1 C31 31.4(5)
C12 C11 B1 C21 -30.6(5)
C16 C11 B1 C21 156.1(3)
